data_4002818
loop_
_publ_author_name
'Yao, Yu-Qing'
'Zhang, Ying-Jie'
'Huang, Chao'
'Zhu, Qian-Jiang'
'Tao, Zhu'
'Ni, Xin-Long'
'Wei, Gang'

_publ_section_title
;
 Cucurbit[10]uril-Based Smart Supramolecular Organic Frameworks in
 Selective Isolation of Metal Cations
;
_journal_issue 13
_journal_name_full 'Chemistry of Materials'
_journal_page_first 5468
_journal_paper_doi 10.1021/acs.chemmater.7b01751
_journal_volume 29
_journal_year 2017
_chemical_formula_moiety '2(C60 H60 N40 O20), 29(O)'
_chemical_formula_sum 'C120 H120 N80 O69'
_chemical_formula_weight 3786.96
_space_group_crystal_system monoclinic
_space_group_IT_number 11
_space_group_name_Hall '-P 2xa'
_space_group_name_H-M_alt 'P 21/m 1 1'
_symmetry_space_group_name_Hall '-P 2xa'
_symmetry_space_group_name_H-M 'P 21/m 1 1'
_atom_sites_solution_hydrogens geom
_audit_creation_date 2017-05-29
_audit_creation_method
;
Olex2 1.2
(compiled 2017.03.28 svn.r3405 for OlexSys, GUI svn.r5337)
;
_cell_angle_alpha 90
_cell_angle_beta 90.01(3)
_cell_angle_gamma 90
_cell_formula_units_Z 2
_cell_length_a 39.100(8)
_cell_length_b 16.748(3)
_cell_length_c 16.501(3)
_cell_measurement_reflns_used 12000
_cell_measurement_temperature 100(2)
_cell_measurement_theta_max 24.999
_cell_measurement_theta_min 1.042
_cell_volume 10806(4)
_computing_cell_refinement 'XDS (Kabsch, 1993)'
_computing_data_collection 'BlueIce (McPhillips, et al., 2002)'
_computing_data_reduction 'XDS (Kabsch, 1993)'
_computing_molecular_graphics 'Olex2 (Dolomanov et al., 2009)'
_computing_publication_material 'Olex2 (Dolomanov et al., 2009)'
_computing_structure_refinement 'ShelXL (Sheldrick, 2015)'
_computing_structure_solution 'ShelXT (Sheldrick, 2015)'
_diffrn_ambient_temperature 100(2)
_diffrn_measured_fraction_theta_full 0.999
_diffrn_measured_fraction_theta_max 0.999
_diffrn_measurement_device_type 'ADSC Quantum Detector'
_diffrn_measurement_method '\p  scans'
_diffrn_radiation_type 'silicon double crystal monochromated synchrotron'
_diffrn_radiation_wavelength 0.7108
_diffrn_reflns_av_R_equivalents 0.0453
_diffrn_reflns_av_unetI/netI 0.0261
_diffrn_reflns_Laue_measured_fraction_full 0.999
_diffrn_reflns_Laue_measured_fraction_max 0.999
_diffrn_reflns_limit_h_max 46
_diffrn_reflns_limit_h_min -46
_diffrn_reflns_limit_k_max 19
_diffrn_reflns_limit_k_min -19
_diffrn_reflns_limit_l_max 19
_diffrn_reflns_limit_l_min -19
_diffrn_reflns_number 137708
_diffrn_reflns_point_group_measured_fraction_full 0.999
_diffrn_reflns_point_group_measured_fraction_max 0.999
_diffrn_reflns_theta_full 24.999
_diffrn_reflns_theta_max 24.999
_diffrn_reflns_theta_min 1.042
_diffrn_source 'Australian Synchrotron MX1'
_exptl_absorpt_coefficient_mu 0.097
_exptl_absorpt_correction_T_max 0.4344
_exptl_absorpt_correction_T_min 0.4030
_exptl_absorpt_correction_type multi-scan
_exptl_absorpt_process_details
;
SADABS-2012/1 (Bruker,2012) was used for absorption correction.
wR2(int) was 0.1036 before and 0.0555 after correction.
The Ratio of minimum to maximum transmission is 0.9277.
The \l/2 correction factor is 0.0015.
;
_exptl_crystal_colour colourless
_exptl_crystal_density_diffrn 1.164
_exptl_crystal_description block
_exptl_crystal_F_000 3903
_exptl_crystal_size_max 0.035
_exptl_crystal_size_mid 0.025
_exptl_crystal_size_min 0.010
_refine_diff_density_max 2.844
_refine_diff_density_min -0.806
_refine_diff_density_rms 0.190
_refine_ls_extinction_coef 0.0282(15)
_refine_ls_extinction_expression Fc^*^=kFc[1+0.001xFc^2^\l^3^/sin(2\q)]^-1/4^
_refine_ls_extinction_method 'SHELXL-2014/7 (Sheldrick 2014'
_refine_ls_goodness_of_fit_ref 1.082
_refine_ls_hydrogen_treatment constr
_refine_ls_matrix_type full
_refine_ls_number_parameters 1222
_refine_ls_number_reflns 19271
_refine_ls_number_restraints 1218
_refine_ls_restrained_S_all 1.054
_refine_ls_R_factor_all 0.1434
_refine_ls_R_factor_gt 0.1357
_refine_ls_shift/su_max 0.001
_refine_ls_shift/su_mean 0.000
_refine_ls_structure_factor_coef Fsqd
_refine_ls_weighting_details 'w=1/[\s^2^(Fo^2^)+(0.2000P)^2^+68.8652P] where P=(Fo^2^+2Fc^2^)/3'
_refine_ls_weighting_scheme calc
_refine_ls_wR_factor_gt 0.3568
_refine_ls_wR_factor_ref 0.3649
_reflns_Friedel_coverage 0.000
_reflns_number_gt 17433
_reflns_number_total 19271
_reflns_threshold_expression 'I > 2\s(I)'
_cod_data_source_file cm7b01751_si_006.cif
_cod_data_source_block p2bym_sq
_cod_depositor_comments 'Adding full bibliography for 4002818--4002820.cif.'
_cod_database_code 4002818
_shelx_shelxl_version_number 2014/7
_shelx_space_group_comment
;
The symmetry employed for this shelxl refinement is uniquely defined
by the following loop, which should always be used as a source of
symmetry information in preference to the above space-group names.
They are only intended as comments.
;
_olex2_refinement_description
;
1. Twinned data refinement
 Scales: 0.508(3)
 0.492(3)
2. Fixed Uiso
 At 1.2 times of:
  All C(H) groups, All C(H,H) groups
3. Rigid body (RIGU) restrains
 All non-hydrogen atoms
 with sigma for 1-2 distances of 0.004 and sigma for 1-3 distances of 0.004
4. Others
 Fixed Sof: O38(0.5) O25(0.5) O29(0.5)
5.a Ternary CH refined with riding coordinates:
 C2(H2), C4(H4), C9(H9), C12(H12), C20(H20), C22(H22), C25(H25), C26(H26),
 C30(H30), C31(H31), C34(H34), C36(H36), C40(H40), C43(H43), C47(H47), C50(H50),
  C56(H56), C58(H58), C61(H61), C62(H62)
5.b Secondary CH2 refined with riding coordinates:
 C5(H5A,H5B), C6(H6A,H6B), C7(H7A,H7B), C11(H11A,H11B), C13(H13A,H13B),
 C15(H15A,H15B), C17(H17A,H17B), C19(H19A,H19B), C23(H23A,H23B), C27(H27A,H27B),
  C29(H29A,H29B), C32(H32A,H32B), C37(H37A,H37B), C39(H39A,H39B), C42(H42A,
 H42B), C44(H44A,H44B), C45(H45A,H45B), C49(H49A,H49B), C51(H51A,H51B),
 C53(H53A,H53B), C55(H55A,H55B), C59(H59A,H59B), C63(H63A,H63B), C64(H64A,H64B)
;
_olex2_submission_special_instructions 'No special instructions were received'

loop_
_space_group_symop_operation_xyz
'x, y, z'
'x+1/2, -y, -z'
'-x, -y, -z'
'-x-1/2, y, z'

loop_
_atom_site_label
_atom_site_type_symbol
_atom_site_fract_x
_atom_site_fract_y
_atom_site_fract_z
_atom_site_U_iso_or_equiv
_atom_site_adp_type
_atom_site_occupancy
_atom_site_site_symmetry_order
_atom_site_calc_flag
_atom_site_refinement_flags_posn
_atom_site_refinement_flags_adp
_atom_site_refinement_flags_occupancy
_atom_site_disorder_assembly
_atom_site_disorder_group
O1 O 0.69775(14) -0.3586(4) 0.1089(4) 0.0398(15) Uani 1 1 d . U . . .
O2 O 0.69686(14) -0.0957(4) -0.1415(4) 0.0359(14) Uani 1 1 d . U . . .
O3 O 0.61355(14) -0.0048(3) -0.0537(3) 0.0267(12) Uani 1 1 d . U . . .
O4 O 0.62014(15) -0.2555(3) 0.2091(3) 0.0271(12) Uani 1 1 d . U . . .
O5 O 0.58910(13) -0.1021(3) 0.3754(3) 0.0195(10) Uani 1 1 d . U . . .
O6 O 0.62202(14) 0.0707(3) 0.5406(3) 0.0275(12) Uani 1 1 d . U . . .
O7 O 0.69746(14) 0.1718(3) 0.6405(3) 0.0291(12) Uani 1 1 d . U . . .
O8 O 0.69775(18) 0.4174(5) 0.3698(5) 0.057(2) Uani 1 1 d . U . . .
O9 O 0.62014(18) 0.3160(4) 0.2786(3) 0.0399(15) Uani 1 1 d . U . . .
O10 O 0.58602(15) 0.1538(3) 0.1109(3) 0.0285(12) Uani 1 1 d . U . . .
N1 N 0.66468(16) -0.3058(4) 0.0091(4) 0.0240(13) Uani 1 1 d . U . . .
N2 N 0.66386(16) -0.2005(4) -0.0938(4) 0.0250(13) Uani 1 1 d . U . . .
N3 N 0.71902(16) -0.2217(5) -0.1150(4) 0.0311(15) Uani 1 1 d . U . . .
N4 N 0.71950(16) -0.3290(4) -0.0193(4) 0.0291(14) Uani 1 1 d . U . . .
N5 N 0.61303(16) -0.1429(4) -0.0346(4) 0.0224(13) Uani 1 1 d . U . . .
N6 N 0.57967(16) -0.0667(4) 0.0443(4) 0.0211(12) Uani 1 1 d . U . . .
N7 N 0.58166(17) -0.1695(4) 0.1501(4) 0.0224(12) Uani 1 1 d . U . . .
N8 N 0.61674(16) -0.2411(4) 0.0696(4) 0.0240(13) Uani 1 1 d . U . . .
N9 N 0.56601(16) -0.0700(3) 0.2495(4) 0.0186(12) Uani 1 1 d . U . . .
N10 N 0.56850(17) 0.0217(4) 0.3446(4) 0.0228(13) Uani 1 1 d . U . . .
N11 N 0.58596(17) 0.1255(4) 0.4428(4) 0.0250(13) Uani 1 1 d . U . . .
N12 N 0.61553(16) 0.2044(4) 0.5233(4) 0.0209(12) Uani 1 1 d . U . . .
N13 N 0.66512(16) 0.2686(4) 0.5825(4) 0.0258(14) Uani 1 1 d . U . . .
N14 N 0.71879(17) 0.2983(4) 0.6080(4) 0.0297(14) Uani 1 1 d . U . . .
N15 N 0.71822(19) 0.3925(5) 0.4951(5) 0.049(2) Uani 1 1 d . U . . .
N16 N 0.66428(16) 0.3708(4) 0.4743(4) 0.0276(14) Uani 1 1 d . U . . .
N17 N 0.61611(18) 0.3052(4) 0.4151(4) 0.0260(14) Uani 1 1 d . U . . .
N18 N 0.58360(19) 0.2259(4) 0.3392(4) 0.0310(15) Uani 1 1 d . U . . .
N19 N 0.56806(18) 0.1263(4) 0.2396(4) 0.0278(14) Uani 1 1 d . U . . .
N20 N 0.56375(18) 0.0307(4) 0.1435(4) 0.0256(14) Uani 1 1 d . U . . .
C1 C 0.69395(18) -0.3338(4) 0.0391(5) 0.0222(14) Uani 1 1 d . U . . .
C2 C 0.66770(18) -0.2831(5) -0.0773(4) 0.0218(14) Uani 1 1 d . U . . .
H2 H 0.6528 -0.3158 -0.1118 0.026 Uiso 1 1 calc R . . . .
C3 C 0.6926(2) -0.1648(5) -0.1181(5) 0.0300(16) Uani 1 1 d . U . . .
C4 C 0.70642(19) -0.2989(5) -0.0953(4) 0.0265(15) Uani 1 1 d . U . . .
H4 H 0.7096 -0.3370 -0.1397 0.032 Uiso 1 1 calc R . . . .
C5 C 0.7500 -0.3741(7) -0.0155(8) 0.032(2) Uani 1 2 d S TU P . .
H5A H 0.7500 -0.4122 -0.0598 0.038 Uiso 1 2 calc RS T P . .
H5B H 0.7500 -0.4044 0.0347 0.038 Uiso 1 2 calc RS T P . .
C6 C 0.7500 -0.2127(9) -0.1623(8) 0.040(3) Uani 1 2 d S TU P . .
H6A H 0.7500 -0.2521 -0.2054 0.048 Uiso 1 2 calc RS T P . .
H6B H 0.7500 -0.1603 -0.1873 0.048 Uiso 1 2 calc RS T P . .
C7 C 0.63059(18) -0.1637(5) -0.1076(4) 0.0221(14) Uani 1 1 d . U . . .
H7A H 0.6337 -0.1159 -0.1399 0.026 Uiso 1 1 calc R . . . .
H7B H 0.6165 -0.2003 -0.1384 0.026 Uiso 1 1 calc R . . . .
C8 C 0.60347(19) -0.0664(4) -0.0178(4) 0.0195(13) Uani 1 1 d . U . . .
C9 C 0.57100(18) -0.1467(4) 0.0672(4) 0.0163(13) Uani 1 1 d . U . . .
H9 H 0.5467 -0.1576 0.0583 0.020 Uiso 1 1 calc R . . . .
C10 C 0.6071(2) -0.2262(4) 0.1487(4) 0.0224(14) Uani 1 1 d . U . . .
C11 C 0.63263(18) -0.3160(4) 0.0479(4) 0.0203(14) Uani 1 1 d . U . . .
H11A H 0.6358 -0.3477 0.0966 0.024 Uiso 1 1 calc R . . . .
H11B H 0.6175 -0.3452 0.0121 0.024 Uiso 1 1 calc R . . . .
C12 C 0.59395(17) -0.2027(4) 0.0148(4) 0.0176(13) Uani 1 1 d . U . . .
H12 H 0.5808 -0.2404 -0.0182 0.021 Uiso 1 1 calc R . . . .
C13 C 0.5623(2) -0.1510(4) 0.2191(4) 0.0224(15) Uani 1 1 d . U . . .
H13A H 0.5686 -0.1878 0.2620 0.027 Uiso 1 1 calc R . . . .
H13B H 0.5384 -0.1601 0.2068 0.027 Uiso 1 1 calc R . . . .
C14 C 0.57631(17) -0.0543(4) 0.3277(4) 0.0177(13) Uani 1 1 d . U . . .
C15 C 0.5656(2) 0.0521(4) 0.4267(4) 0.0218(15) Uani 1 1 d . U . . .
H15A H 0.5730 0.0107 0.4640 0.026 Uiso 1 1 calc R . . . .
H15B H 0.5418 0.0633 0.4379 0.026 Uiso 1 1 calc R . . . .
C16 C 0.60916(18) 0.1307(4) 0.5061(4) 0.0193(13) Uani 1 1 d . U . . .
C17 C 0.63197(19) 0.2316(5) 0.5968(4) 0.0239(15) Uani 1 1 d . U . . .
H17A H 0.6349 0.1865 0.6330 0.029 Uiso 1 1 calc R . . . .
H17B H 0.6172 0.2698 0.6236 0.029 Uiso 1 1 calc R . . . .
C18 C 0.6942(2) 0.2421(5) 0.6125(5) 0.0263(15) Uani 1 1 d . U . . .
C19 C 0.7500 0.2922(7) 0.6548(8) 0.031(2) Uani 1 2 d S TU P . .
H19A H 0.7500 0.2413 0.6830 0.037 Uiso 1 2 calc RS T P . .
H19B H 0.7500 0.3340 0.6955 0.037 Uiso 1 2 calc RS T P . .
C20 C 0.7060(2) 0.3724(5) 0.5783(6) 0.0356(18) Uani 1 1 d . U . . .
H20 H 0.7094 0.4163 0.6167 0.043 Uiso 1 1 calc R . . . .
C21 C 0.6938(2) 0.3961(6) 0.4439(6) 0.040(2) Uani 1 1 d . U . . .
C22 C 0.6675(2) 0.3542(4) 0.5629(5) 0.0266(15) Uani 1 1 d . U . . .
H22 H 0.6522 0.3872 0.5960 0.032 Uiso 1 1 calc R . . . .
C23 C 0.63131(19) 0.3795(5) 0.4371(5) 0.0243(15) Uani 1 1 d . U . . .
H23A H 0.6162 0.4072 0.4743 0.029 Uiso 1 1 calc R . . . .
H23B H 0.6336 0.4123 0.3889 0.029 Uiso 1 1 calc R . . . .
C24 C 0.6077(2) 0.2870(4) 0.3390(4) 0.0270(16) Uani 1 1 d . U . . .
C25 C 0.5739(2) 0.2023(4) 0.4191(4) 0.0218(14) Uani 1 1 d . U . . .
H25 H 0.5493 0.2078 0.4279 0.026 Uiso 1 1 calc R . . . .
C26 C 0.59464(18) 0.2587(4) 0.4748(4) 0.0187(13) Uani 1 1 d . U . . .
H26 H 0.5800 0.2932 0.5080 0.022 Uiso 1 1 calc R . . . .
C27 C 0.5632(2) 0.2053(5) 0.2663(4) 0.0279(16) Uani 1 1 d . U . . .
H27A H 0.5392 0.2133 0.2783 0.033 Uiso 1 1 calc R . . . .
H27B H 0.5694 0.2415 0.2228 0.033 Uiso 1 1 calc R . . . .
C28 C 0.57410(19) 0.1078(4) 0.1585(4) 0.0213(14) Uani 1 1 d . U . . .
C29 C 0.55846(19) 0.0020(4) 0.0622(4) 0.0205(14) Uani 1 1 d . U . . .
H29A H 0.5636 0.0444 0.0241 0.025 Uiso 1 1 calc R . . . .
H29B H 0.5346 -0.0124 0.0554 0.025 Uiso 1 1 calc R . . . .
C30 C 0.54735(19) -0.0039(4) 0.2144(5) 0.0222(14) Uani 1 1 d . U . . .
H30 H 0.5235 -0.0184 0.2032 0.027 Uiso 1 1 calc R . . . .
C31 C 0.54976(17) 0.0613(4) 0.2788(4) 0.0184(13) Uani 1 1 d . U . . .
H31 H 0.5270 0.0784 0.2967 0.022 Uiso 1 1 calc R . . . .
C32 C 0.7500 0.4354(11) 0.4889(12) 0.065(4) Uani 1 2 d S TU P . .
H32A H 0.7500 0.4762 0.5306 0.078 Uiso 1 2 calc RS T P . .
H32B H 0.7500 0.4629 0.4371 0.078 Uiso 1 2 calc RS T P . .
O11 O 0.62238(14) 0.4891(3) 1.0410(3) 0.0250(11) Uani 1 1 d . U . . .
O12 O 0.62306(14) 0.2375(3) 0.7784(3) 0.0280(12) Uani 1 1 d . U . . .
O13 O 0.69826(12) 0.3822(3) 1.1434(3) 0.0254(11) Uani 1 1 d . U . . .
O14 O 0.69858(14) 0.1322(4) 0.8807(4) 0.0356(14) Uani 1 1 d . U . . .
O15 O 0.58893(14) 0.4028(3) 0.6093(3) 0.0277(12) Uani 1 1 d . U . . .
O16 O 0.58952(14) 0.6611(3) 0.8737(3) 0.0263(12) Uani 1 1 d . U . . .
O17 O 0.61884(14) 0.8137(4) 0.7098(3) 0.0309(13) Uani 1 1 d . U . . .
O18 O 0.69670(14) 0.9145(3) 0.6131(3) 0.0276(12) Uani 1 1 d . U . . .
O19 O 0.69665(15) 0.6542(3) 0.3594(4) 0.0322(13) Uani 1 1 d . U . . .
O20 O 0.61594(15) 0.5655(3) 0.4498(4) 0.0312(13) Uani 1 1 d . U . . .
N21 N 0.58816(15) 0.4352(3) 0.9440(4) 0.0190(12) Uani 1 1 d . U . . .
N22 N 0.58801(15) 0.3341(3) 0.8359(3) 0.0198(12) Uani 1 1 d . U . . .
N23 N 0.61649(16) 0.2523(4) 0.9171(4) 0.0221(12) Uani 1 1 d . U . . .
N24 N 0.61699(16) 0.3536(4) 1.0217(4) 0.0219(12) Uani 1 1 d . U . . .
N25 N 0.66483(15) 0.2860(4) 1.0850(4) 0.0220(12) Uani 1 1 d . U . . .
N26 N 0.71918(15) 0.2579(4) 1.1134(4) 0.0236(13) Uani 1 1 d . U . . .
N27 N 0.71924(16) 0.1577(4) 1.0105(4) 0.0301(14) Uani 1 1 d . U . . .
N28 N 0.66520(15) 0.1854(4) 0.9817(4) 0.0251(13) Uani 1 1 d . U . . .
N29 N 0.56902(15) 0.4301(3) 0.7389(4) 0.0182(12) Uani 1 1 d . U . . .
N30 N 0.56682(15) 0.5264(4) 0.6461(4) 0.0194(12) Uani 1 1 d . U . . .
N31 N 0.56626(16) 0.6268(4) 0.7501(4) 0.0211(12) Uani 1 1 d . U . . .
N32 N 0.57055(15) 0.5332(3) 0.8436(3) 0.0159(11) Uani 1 1 d . U . . .
N33 N 0.58080(16) 0.7269(4) 0.6491(4) 0.0217(12) Uani 1 1 d . U . . .
N34 N 0.61370(15) 0.8004(3) 0.5721(3) 0.0172(11) Uani 1 1 d . U . . .
N35 N 0.66434(16) 0.8614(4) 0.5113(4) 0.0240(13) Uani 1 1 d . U . . .
N36 N 0.71908(15) 0.8857(4) 0.4874(4) 0.0235(13) Uani 1 1 d . U . . .
N37 N 0.71872(15) 0.7768(4) 0.3876(4) 0.0228(13) Uani 1 1 d . U . . .
N38 N 0.66338(15) 0.7584(4) 0.4076(4) 0.0243(13) Uani 1 1 d . U . . .
N39 N 0.61174(14) 0.7015(4) 0.4654(3) 0.0183(11) Uani 1 1 d . U . . .
N40 N 0.58057(17) 0.6242(4) 0.5433(4) 0.0235(13) Uani 1 1 d . U . . .
C33 C 0.61026(19) 0.4331(5) 1.0052(4) 0.0214(14) Uani 1 1 d . U . . .
C34 C 0.57669(18) 0.3555(4) 0.9175(4) 0.0190(13) Uani 1 1 d . U . . .
H34 H 0.5520 0.3484 0.9244 0.023 Uiso 1 1 calc R . . . .
C35 C 0.61044(19) 0.2720(4) 0.8379(4) 0.0213(14) Uani 1 1 d . U . . .
C36 C 0.59742(18) 0.2992(4) 0.9729(4) 0.0193(13) Uani 1 1 d . U . . .
H36 H 0.5824 0.2659 1.0063 0.023 Uiso 1 1 calc R . . . .
C37 C 0.63198(18) 0.3277(5) 1.0972(4) 0.0216(14) Uani 1 1 d . U . . .
H37A H 0.6162 0.2921 1.1246 0.026 Uiso 1 1 calc R . . . .
H37B H 0.6356 0.3737 1.1318 0.026 Uiso 1 1 calc R . . . .
C38 C 0.69502(17) 0.3190(5) 1.1177(4) 0.0197(13) Uani 1 1 d . U . . .
C39 C 0.7500 0.2608(6) 1.1621(6) 0.0190(19) Uani 1 2 d S TU P . .
H39A H 0.7500 0.2160 1.1995 0.023 Uiso 1 2 calc RS T P . .
H39B H 0.7500 0.3095 1.1939 0.023 Uiso 1 2 calc RS T P . .
C40 C 0.70580(18) 0.1799(5) 1.0836(5) 0.0245(15) Uani 1 1 d . U . . .
H40 H 0.7077 0.1376 1.1244 0.029 Uiso 1 1 calc R . . . .
C41 C 0.69471(18) 0.1545(4) 0.9471(5) 0.0238(14) Uani 1 1 d . U . . .
C42 C 0.63203(18) 0.1758(4) 0.9398(4) 0.0209(14) Uani 1 1 d . U . . .
H42A H 0.6354 0.1439 0.8914 0.025 Uiso 1 1 calc R . . . .
H42B H 0.6164 0.1470 0.9750 0.025 Uiso 1 1 calc R . . . .
C43 C 0.66727(18) 0.2025(5) 1.0647(5) 0.0222(14) Uani 1 1 d . U . . .
H43 H 0.6512 0.1701 1.0964 0.027 Uiso 1 1 calc R . . . .
C44 C 0.7500 0.1085(8) 1.0008(10) 0.042(3) Uani 1 2 d S TU P . .
H44A H 0.7500 0.0840 0.9476 0.050 Uiso 1 2 calc RS T P . .
H44B H 0.7500 0.0663 1.0411 0.050 Uiso 1 2 calc RS T P . .
C45 C 0.5668(2) 0.3483(4) 0.7657(4) 0.0228(15) Uani 1 1 d . U . . .
H45A H 0.5739 0.3132 0.7220 0.027 Uiso 1 1 calc R . . . .
H45B H 0.5432 0.3359 0.7789 0.027 Uiso 1 1 calc R . . . .
C46 C 0.57629(18) 0.4485(4) 0.6601(4) 0.0172(13) Uani 1 1 d . U . . .
C47 C 0.54833(19) 0.5611(4) 0.7123(4) 0.0188(13) Uani 1 1 d . U . . .
H47 H 0.5246 0.5743 0.6982 0.023 Uiso 1 1 calc R . . . .
C48 C 0.57704(18) 0.6138(4) 0.8284(4) 0.0180(13) Uani 1 1 d . U . . .
C49 C 0.56805(19) 0.5058(4) 0.9273(4) 0.0217(15) Uani 1 1 d . U . . .
H49A H 0.5755 0.5485 0.9629 0.026 Uiso 1 1 calc R . . . .
H49B H 0.5443 0.4946 0.9396 0.026 Uiso 1 1 calc R . . . .
C50 C 0.55105(18) 0.4947(4) 0.7810(4) 0.0184(13) Uani 1 1 d . U . . .
H50 H 0.5285 0.4778 0.8004 0.022 Uiso 1 1 calc R . . . .
C51 C 0.56060(19) 0.7084(4) 0.7198(4) 0.0223(15) Uani 1 1 d . U . . .
H51A H 0.5366 0.7148 0.7067 0.027 Uiso 1 1 calc R . . . .
H51B H 0.5661 0.7461 0.7625 0.027 Uiso 1 1 calc R . . . .
C52 C 0.60604(18) 0.7813(4) 0.6484(4) 0.0220(14) Uani 1 1 d . U . . .
C53 C 0.63156(18) 0.8748(4) 0.5508(5) 0.0233(15) Uani 1 1 d . U . . .
H53A H 0.6171 0.9059 0.5150 0.028 Uiso 1 1 calc R . . . .
H53B H 0.6352 0.9057 0.5997 0.028 Uiso 1 1 calc R . . . .
C54 C 0.69418(17) 0.8889(4) 0.5449(5) 0.0208(13) Uani 1 1 d . U . . .
C55 C 0.7500 0.9348(6) 0.4893(7) 0.024(2) Uani 1 2 d S TU P . .
H55A H 0.7500 0.9670 0.5381 0.029 Uiso 1 2 calc RS T P . .
H55B H 0.7500 0.9707 0.4431 0.029 Uiso 1 2 calc RS T P . .
C56 C 0.70588(17) 0.8561(4) 0.4104(5) 0.0221(14) Uani 1 1 d . U . . .
H56 H 0.7093 0.8950 0.3668 0.027 Uiso 1 1 calc R . . . .
C57 C 0.69397(18) 0.7262(5) 0.3818(5) 0.0223(14) Uani 1 1 d . U . . .
C58 C 0.66779(17) 0.8417(4) 0.4267(4) 0.0197(13) Uani 1 1 d . U . . .
H58 H 0.6533 0.8758 0.3927 0.024 Uiso 1 1 calc R . . . .
C59 C 0.62993(18) 0.7228(4) 0.3920(4) 0.0190(14) Uani 1 1 d . U . . .
H59A H 0.6162 0.7602 0.3612 0.023 Uiso 1 1 calc R . . . .
H59B H 0.6330 0.6753 0.3591 0.023 Uiso 1 1 calc R . . . .
C60 C 0.60300(19) 0.6234(4) 0.4843(5) 0.0222(14) Uani 1 1 d . U . . .
C61 C 0.57009(18) 0.7037(4) 0.5685(4) 0.0189(13) Uani 1 1 d . U . . .
H61 H 0.5457 0.7133 0.5594 0.023 Uiso 1 1 calc R . . . .
C62 C 0.59319(18) 0.7568(4) 0.5129(4) 0.0202(13) Uani 1 1 d . U . . .
H62 H 0.5795 0.7930 0.4792 0.024 Uiso 1 1 calc R . . . .
C63 C 0.5611(2) 0.5540(4) 0.5636(4) 0.0212(14) Uani 1 1 d . U . . .
H63A H 0.5670 0.5115 0.5262 0.025 Uiso 1 1 calc R . . . .
H63B H 0.5369 0.5656 0.5567 0.025 Uiso 1 1 calc R . . . .
C64 C 0.7500 0.7681(7) 0.3394(7) 0.029(2) Uani 1 2 d S TU P . .
H64A H 0.7500 0.7159 0.3138 0.035 Uiso 1 2 calc RS T P . .
H64B H 0.7500 0.8080 0.2967 0.035 Uiso 1 2 calc RS T P . .
O36 O 0.7500 0.7935(6) 0.1307(7) 0.055(3) Uani 1 2 d S TU P . .
O32 O 0.6823(2) 0.5630(4) 0.5213(5) 0.062(2) Uani 1 1 d . U . . .
O30 O 0.7500 0.0948(5) 0.7128(6) 0.039(2) Uani 1 2 d S TU P . .
O21 O 0.6859(3) 0.8098(7) 1.2127(5) 0.085(3) Uani 1 1 d . U . . .
O34 O 0.62516(16) 0.5312(3) 0.1945(3) 0.0356(13) Uani 1 1 d . U . . .
O22 O 0.69411(19) 0.2964(5) 0.7899(4) 0.056(2) Uani 1 1 d . U . . .
O38 O 0.6606(3) 0.4816(7) 0.8056(8) 0.039(3) Uiso 0.5 1 d . U . A 2
O23 O 0.7500 0.6096(4) 1.1994(4) 0.0210(14) Uani 1 2 d S TU P . .
O31 O 0.68179(18) 0.0249(5) -0.2362(5) 0.056(2) Uani 1 1 d . U . . .
O24 O 0.6658(2) 0.4299(5) 0.8509(5) 0.057(2) Uiso 1 1 d . U . B 1
O33 O 0.6954(2) 0.4872(4) 0.9867(5) 0.065(2) Uani 1 1 d . U . . .
O25 O 0.6586(4) 0.9354(10) 1.1562(11) 0.066(4) Uiso 0.5 1 d . U . . .
O35 O 0.7500 -0.2257(11) -0.3583(11) 0.104(5) Uiso 1 2 d S TU P C 1
O26 O 0.6607(2) 0.6159(6) 0.6558(6) 0.077(3) Uani 1 1 d . U . . .
O37 O 0.7500 0.5249(10) 0.7505(9) 0.098(6) Uani 1 2 d S TU P . .
O27 O 0.6849(2) 0.7471(5) 0.7127(4) 0.058(2) Uani 1 1 d . U . . .
O39 O 0.7500 -0.2888(12) -0.4117(13) 0.121(6) Uiso 1 2 d S TU P D 2
O28 O 0.68017(19) 0.5307(3) 0.2656(4) 0.0417(16) Uani 1 1 d . U . . .
O29 O 0.6622(4) 0.1173(9) 0.3430(9) 0.049(3) Uiso 0.5 1 d . U . . .

loop_
_atom_site_aniso_label
_atom_site_aniso_U_11
_atom_site_aniso_U_22
_atom_site_aniso_U_33
_atom_site_aniso_U_23
_atom_site_aniso_U_13
_atom_site_aniso_U_12
O1 0.023(3) 0.064(4) 0.032(3) 0.026(3) 0.000(2) -0.002(3)
O2 0.027(3) 0.040(3) 0.041(3) 0.021(3) 0.003(3) 0.000(2)
O3 0.031(3) 0.020(2) 0.029(3) 0.001(2) 0.007(2) -0.002(2)
O4 0.043(3) 0.023(3) 0.015(2) 0.002(2) -0.003(2) 0.002(2)
O5 0.025(2) 0.022(2) 0.012(2) 0.0009(18) 0.0002(18) 0.0074(19)
O6 0.032(3) 0.025(3) 0.026(3) 0.001(2) -0.005(2) 0.003(2)
O7 0.025(3) 0.030(3) 0.032(3) 0.011(2) 0.000(2) 0.000(2)
O8 0.045(4) 0.072(5) 0.054(4) 0.045(3) 0.018(3) 0.017(3)
O9 0.072(4) 0.030(3) 0.017(2) 0.002(2) 0.011(3) -0.012(3)
O10 0.037(3) 0.027(3) 0.022(2) 0.002(2) 0.007(2) -0.006(2)
N1 0.026(3) 0.025(3) 0.021(3) -0.004(2) -0.003(2) -0.002(2)
N2 0.022(3) 0.032(3) 0.022(3) 0.010(2) 0.000(2) 0.003(2)
N3 0.021(3) 0.051(4) 0.021(3) 0.018(3) -0.005(2) -0.001(2)
N4 0.017(3) 0.041(4) 0.029(3) 0.017(3) 0.000(2) -0.001(2)
N5 0.022(3) 0.022(3) 0.023(3) 0.000(2) 0.003(2) -0.004(2)
N6 0.030(3) 0.016(2) 0.016(3) -0.002(2) -0.004(2) 0.000(2)
N7 0.038(3) 0.017(3) 0.012(2) 0.001(2) -0.002(2) 0.002(2)
N8 0.024(3) 0.028(3) 0.021(3) -0.002(2) -0.001(2) 0.001(2)
N9 0.032(3) 0.013(2) 0.010(2) 0.0004(19) -0.003(2) 0.001(2)
N10 0.037(3) 0.019(3) 0.012(2) 0.002(2) -0.005(2) 0.007(2)
N11 0.037(3) 0.020(3) 0.017(3) 0.004(2) -0.006(2) -0.005(2)
N12 0.026(3) 0.020(2) 0.016(3) -0.002(2) -0.001(2) 0.000(2)
N13 0.024(3) 0.023(3) 0.031(3) 0.008(2) -0.002(2) -0.002(2)
N14 0.023(3) 0.026(3) 0.040(4) 0.010(3) -0.001(2) -0.002(2)
N15 0.025(3) 0.058(5) 0.063(4) 0.040(4) -0.001(3) 0.001(3)
N16 0.026(3) 0.028(3) 0.029(3) 0.008(2) 0.005(2) 0.004(2)
N17 0.039(3) 0.025(3) 0.013(2) 0.002(2) 0.009(2) -0.006(3)
N18 0.052(4) 0.023(3) 0.019(3) -0.004(2) 0.000(2) -0.005(3)
N19 0.042(4) 0.025(3) 0.016(3) 0.003(2) -0.001(2) -0.006(2)
N20 0.043(4) 0.016(3) 0.017(3) 0.001(2) -0.001(2) -0.004(2)
C1 0.023(3) 0.021(3) 0.022(3) 0.008(2) -0.002(2) -0.004(2)
C2 0.020(3) 0.032(3) 0.014(3) 0.003(2) -0.003(2) 0.003(2)
C3 0.028(3) 0.043(3) 0.019(3) 0.011(3) -0.005(3) -0.001(2)
C4 0.020(3) 0.043(4) 0.017(3) 0.006(3) -0.003(2) 0.007(3)
C5 0.024(4) 0.033(5) 0.038(6) 0.016(5) 0.000 0.000
C6 0.018(4) 0.062(8) 0.039(6) 0.017(6) 0.000 0.000
C7 0.021(3) 0.025(3) 0.020(3) 0.000(3) -0.002(2) 0.003(3)
C8 0.024(3) 0.020(3) 0.014(3) -0.004(2) -0.004(2) -0.005(2)
C9 0.023(3) 0.017(3) 0.009(3) -0.005(2) 0.001(2) -0.005(2)
C10 0.032(3) 0.017(3) 0.018(3) 0.001(2) -0.002(2) 0.000(3)
C11 0.020(3) 0.021(3) 0.020(3) -0.001(3) -0.005(2) -0.002(2)
C12 0.015(3) 0.022(3) 0.016(3) 0.000(2) -0.002(2) -0.001(2)
C13 0.043(4) 0.017(3) 0.008(3) 0.003(2) -0.001(3) 0.000(3)
C14 0.017(3) 0.020(3) 0.016(3) 0.004(2) -0.002(2) 0.003(2)
C15 0.034(4) 0.018(3) 0.013(3) 0.002(2) 0.005(3) -0.001(3)
C16 0.020(3) 0.022(3) 0.016(3) 0.000(2) 0.006(2) 0.001(2)
C17 0.028(3) 0.027(3) 0.017(3) 0.001(3) 0.001(2) 0.000(3)
C18 0.027(3) 0.028(3) 0.024(4) 0.007(3) -0.001(3) 0.002(2)
C19 0.020(4) 0.032(6) 0.040(6) 0.013(5) 0.000 0.000
C20 0.030(3) 0.025(3) 0.052(4) 0.016(3) -0.006(3) -0.002(3)
C21 0.027(3) 0.040(5) 0.054(4) 0.032(3) 0.008(3) 0.013(3)
C22 0.028(3) 0.018(3) 0.034(3) 0.005(3) -0.001(3) 0.002(2)
C23 0.027(3) 0.026(3) 0.020(3) -0.003(3) 0.006(3) 0.001(3)
C24 0.049(4) 0.016(3) 0.016(3) 0.002(2) 0.001(2) 0.000(3)
C25 0.031(3) 0.022(3) 0.013(3) 0.003(2) -0.004(2) -0.002(2)
C26 0.025(3) 0.019(3) 0.012(3) -0.001(2) 0.002(2) 0.001(2)
C27 0.045(4) 0.025(3) 0.014(3) 0.005(2) -0.007(3) 0.003(3)
C28 0.022(3) 0.024(3) 0.018(3) -0.003(2) -0.001(2) -0.004(2)
C29 0.029(3) 0.016(3) 0.016(3) 0.002(2) -0.001(2) 0.001(3)
C30 0.021(3) 0.021(3) 0.024(3) 0.007(2) -0.001(2) 0.000(2)
C31 0.017(3) 0.023(3) 0.016(3) 0.002(2) -0.004(2) 0.004(2)
C32 0.020(5) 0.083(9) 0.091(10) 0.059(8) 0.000 0.000
O11 0.035(3) 0.021(2) 0.020(2) -0.003(2) -0.004(2) 0.003(2)
O12 0.037(3) 0.024(3) 0.022(2) -0.009(2) 0.001(2) 0.002(2)
O13 0.015(2) 0.026(2) 0.036(3) -0.009(2) 0.004(2) 0.0006(19)
O14 0.024(3) 0.046(3) 0.037(3) -0.019(3) 0.007(2) -0.008(2)
O15 0.034(3) 0.027(3) 0.023(2) -0.002(2) 0.002(2) 0.004(2)
O16 0.038(3) 0.017(2) 0.024(3) -0.004(2) -0.006(2) 0.003(2)
O17 0.026(3) 0.045(3) 0.021(2) -0.008(2) 0.000(2) -0.001(2)
O18 0.026(3) 0.027(3) 0.030(3) -0.011(2) -0.004(2) 0.002(2)
O19 0.030(3) 0.029(3) 0.037(3) -0.015(2) -0.008(2) 0.005(2)
O20 0.037(3) 0.025(3) 0.032(3) -0.011(2) -0.003(2) 0.002(2)
N21 0.023(3) 0.019(3) 0.015(2) -0.004(2) 0.002(2) 0.000(2)
N22 0.027(3) 0.019(3) 0.013(2) -0.0001(19) 0.002(2) -0.003(2)
N23 0.023(3) 0.023(3) 0.021(3) 0.002(2) 0.000(2) -0.005(2)
N24 0.026(3) 0.023(3) 0.016(3) -0.003(2) -0.001(2) -0.003(2)
N25 0.016(2) 0.030(3) 0.019(3) -0.002(2) 0.004(2) -0.001(2)
N26 0.019(3) 0.028(3) 0.024(3) -0.010(2) -0.002(2) 0.002(2)
N27 0.020(3) 0.031(3) 0.039(3) -0.014(3) -0.001(2) -0.002(2)
N28 0.017(3) 0.035(3) 0.024(3) -0.008(2) -0.003(2) 0.000(2)
N29 0.023(3) 0.016(2) 0.016(2) -0.0020(19) -0.002(2) -0.002(2)
N30 0.025(3) 0.020(2) 0.013(2) 0.002(2) -0.002(2) 0.003(2)
N31 0.027(3) 0.020(3) 0.017(2) 0.003(2) 0.001(2) -0.001(2)
N32 0.022(3) 0.017(2) 0.008(2) -0.0018(19) 0.000(2) 0.000(2)
N33 0.026(3) 0.021(3) 0.019(3) 0.000(2) 0.007(2) 0.000(2)
N34 0.025(3) 0.013(2) 0.014(2) -0.0021(19) 0.000(2) -0.005(2)
N35 0.020(3) 0.030(3) 0.022(3) -0.004(2) 0.005(2) -0.006(2)
N36 0.017(3) 0.028(3) 0.025(3) -0.003(2) 0.002(2) 0.000(2)
N37 0.015(3) 0.025(3) 0.029(3) -0.003(2) 0.000(2) 0.004(2)
N38 0.018(2) 0.027(3) 0.028(3) -0.003(2) -0.001(2) 0.003(2)
N39 0.017(3) 0.023(3) 0.014(2) 0.002(2) -0.002(2) -0.001(2)
N40 0.037(3) 0.015(2) 0.019(3) -0.001(2) 0.006(2) 0.000(2)
C33 0.021(3) 0.027(3) 0.016(3) -0.002(2) -0.002(2) 0.000(2)
C34 0.020(3) 0.022(3) 0.014(3) -0.004(2) 0.002(2) -0.002(2)
C35 0.024(3) 0.024(3) 0.016(3) -0.002(2) 0.002(2) 0.000(3)
C36 0.022(3) 0.020(3) 0.015(3) 0.001(2) 0.002(2) -0.006(2)
C37 0.018(3) 0.032(4) 0.015(3) -0.001(3) -0.001(2) 0.005(3)
C38 0.018(3) 0.028(3) 0.014(3) 0.000(2) 0.002(2) 0.000(2)
C39 0.015(4) 0.021(5) 0.022(4) -0.002(4) 0.000 0.000
C40 0.017(3) 0.030(3) 0.027(3) -0.006(3) -0.002(2) 0.000(2)
C41 0.018(3) 0.023(3) 0.030(3) -0.009(3) 0.003(2) -0.005(2)
C42 0.019(3) 0.021(3) 0.022(3) -0.006(3) -0.008(3) -0.002(2)
C43 0.016(3) 0.029(3) 0.022(3) 0.000(2) -0.002(2) 0.001(2)
C44 0.017(4) 0.038(6) 0.070(8) -0.028(6) 0.000 0.000
C45 0.032(4) 0.021(3) 0.016(3) 0.002(2) -0.003(3) -0.002(3)
C46 0.025(3) 0.016(3) 0.010(3) -0.005(2) -0.005(2) -0.002(2)
C47 0.026(3) 0.015(3) 0.015(3) 0.003(2) 0.001(2) -0.001(2)
C48 0.017(3) 0.020(3) 0.017(3) -0.005(2) 0.005(2) 0.004(2)
C49 0.026(3) 0.026(3) 0.013(3) 0.001(2) -0.003(2) 0.005(3)
C50 0.021(3) 0.020(3) 0.015(3) 0.000(2) 0.000(2) 0.000(2)
C51 0.026(3) 0.020(3) 0.022(3) 0.002(2) 0.010(3) 0.004(3)
C52 0.020(3) 0.028(3) 0.018(3) 0.000(2) 0.004(2) -0.002(3)
C53 0.022(3) 0.017(3) 0.031(4) -0.002(3) 0.014(3) -0.001(2)
C54 0.019(3) 0.012(3) 0.032(3) 0.000(2) 0.001(2) 0.000(2)
C55 0.009(4) 0.026(5) 0.036(6) -0.008(4) 0.000 0.000
C56 0.011(3) 0.024(3) 0.032(3) -0.002(2) 0.006(2) -0.001(2)
C57 0.016(3) 0.027(3) 0.023(3) -0.006(3) -0.002(2) 0.005(2)
C58 0.011(3) 0.025(3) 0.022(3) -0.003(2) 0.002(2) 0.006(2)
C59 0.020(3) 0.023(3) 0.015(3) 0.000(3) 0.004(2) -0.001(2)
C60 0.028(3) 0.019(3) 0.020(3) -0.005(2) 0.000(3) -0.001(2)
C61 0.020(3) 0.018(3) 0.019(3) -0.002(2) 0.002(2) 0.002(2)
C62 0.022(3) 0.018(3) 0.020(3) -0.003(2) 0.000(2) -0.002(2)
C63 0.031(4) 0.016(3) 0.017(3) 0.000(2) 0.002(3) -0.003(3)
C64 0.015(4) 0.038(6) 0.034(5) -0.019(5) 0.000 0.000
O36 0.065(7) 0.041(5) 0.058(6) 0.030(5) 0.000 0.000
O32 0.087(6) 0.033(4) 0.068(5) 0.001(3) -0.029(4) 0.031(4)
O30 0.035(4) 0.027(4) 0.055(6) -0.003(4) 0.000 0.000
O21 0.086(6) 0.117(8) 0.051(5) 0.037(5) -0.028(5) -0.047(6)
O34 0.047(3) 0.035(3) 0.024(3) -0.009(2) -0.005(3) -0.005(3)
O22 0.056(4) 0.070(5) 0.042(4) -0.014(3) 0.026(3) -0.040(4)
O23 0.015(3) 0.026(4) 0.022(3) 0.003(3) 0.000 0.000
O31 0.034(4) 0.067(5) 0.065(5) 0.026(4) 0.013(3) 0.024(3)
O33 0.075(5) 0.039(4) 0.082(6) -0.019(4) 0.049(4) -0.035(4)
O26 0.043(4) 0.098(7) 0.092(7) -0.026(6) -0.020(4) 0.005(4)
O37 0.037(6) 0.143(14) 0.114(12) -0.085(11) 0.000 0.000
O27 0.063(4) 0.073(5) 0.038(4) -0.013(4) -0.020(3) 0.032(4)
O28 0.064(4) 0.028(3) 0.032(3) -0.002(3) -0.011(3) 0.014(3)

loop_
_atom_type_symbol
_atom_type_description
_atom_type_scat_dispersion_real
_atom_type_scat_dispersion_imag
_atom_type_scat_source
C C 0.0030 0.0020 'International Tables Vol C Tables 4.2.6.8 and 6.1.1.4'
H H 0.0000 0.0000 'International Tables Vol C Tables 4.2.6.8 and 6.1.1.4'
N N 0.0060 0.0030 'International Tables Vol C Tables 4.2.6.8 and 6.1.1.4'
O O 0.0110 0.0060 'International Tables Vol C Tables 4.2.6.8 and 6.1.1.4'

loop_
_geom_angle_atom_site_label_1
_geom_angle_atom_site_label_2
_geom_angle_atom_site_label_3
_geom_angle
_geom_angle_site_symmetry_1
_geom_angle_site_symmetry_3
C1 N1 C2 112.3(6) . .
C1 N1 C11 123.3(6) . .
C11 N1 C2 122.5(6) . .
C2 N2 C7 122.5(6) . .
C3 N2 C2 114.0(7) . .
C3 N2 C7 121.0(6) . .
C3 N3 C4 111.7(6) . .
C3 N3 C6 121.6(8) . .
C4 N3 C6 120.6(9) . .
C1 N4 C4 111.5(6) . .
C1 N4 C5 123.0(7) . .
C5 N4 C4 121.6(8) . .
C7 N5 C12 122.4(6) . .
C8 N5 C7 122.2(6) . .
C8 N5 C12 112.5(6) . .
C8 N6 C9 110.9(6) . .
C8 N6 C29 122.3(6) . .
C9 N6 C29 123.6(6) . .
C10 N7 C9 111.5(6) . .
C10 N7 C13 123.8(6) . .
C13 N7 C9 122.8(6) . .
C10 N8 C11 120.5(6) . .
C10 N8 C12 110.4(6) . .
C12 N8 C11 120.3(6) . .
C14 N9 C13 122.0(6) . .
C14 N9 C30 112.1(6) . .
C30 N9 C13 121.7(6) . .
C14 N10 C15 123.0(6) . .
C14 N10 C31 113.0(6) . .
C15 N10 C31 119.6(6) . .
C16 N11 C15 122.4(6) . .
C16 N11 C25 111.5(6) . .
C25 N11 C15 121.4(6) . .
C16 N12 C17 124.9(6) . .
C16 N12 C26 111.5(6) . .
C17 N12 C26 120.8(6) . .
C17 N13 C22 120.4(6) . .
C18 N13 C17 124.3(6) . .
C18 N13 C22 110.9(6) . .
C18 N14 C19 121.5(7) . .
C18 N14 C20 112.1(7) . .
C20 N14 C19 122.7(8) . .
C21 N15 C20 112.3(7) . .
C21 N15 C32 125.1(9) . .
C32 N15 C20 117.1(11) . .
C21 N16 C22 110.9(7) . .
C21 N16 C23 125.9(7) . .
C23 N16 C22 120.9(6) . .
C23 N17 C26 121.0(6) . .
C24 N17 C23 122.8(6) . .
C24 N17 C26 111.1(6) . .
C24 N18 C25 112.6(6) . .
C24 N18 C27 122.2(6) . .
C25 N18 C27 122.9(7) . .
C27 N19 C31 119.9(6) . .
C28 N19 C27 122.1(6) . .
C28 N19 C31 110.2(6) . .
C28 N20 C29 121.6(6) . .
C28 N20 C30 111.1(6) . .
C29 N20 C30 123.5(6) . .
O1 C1 N1 124.6(7) . .
O1 C1 N4 125.4(7) . .
N1 C1 N4 109.9(6) . .
N1 C2 C4 102.5(6) . .
N2 C2 N1 115.2(6) . .
N2 C2 C4 103.3(6) . .
O2 C3 N2 129.1(8) . .
O2 C3 N3 123.2(7) . .
N2 C3 N3 107.7(7) . .
N3 C4 N4 113.2(7) . .
N3 C4 C2 103.0(6) . .
N4 C4 C2 103.7(6) . .
N4 C5 N4 115.1(10) . 4_755
N3 C6 N3 113.4(10) 4_755 .
N5 C7 N2 113.6(6) . .
O3 C8 N5 126.3(7) . .
O3 C8 N6 124.3(6) . .
N5 C8 N6 109.4(6) . .
N6 C9 N7 114.8(6) . .
N6 C9 C12 106.3(5) . .
N7 C9 C12 101.3(5) . .
O4 C10 N7 124.5(7) . .
O4 C10 N8 125.8(7) . .
N7 C10 N8 109.7(6) . .
N1 C11 N8 112.8(6) . .
N5 C12 C9 100.8(5) . .
N8 C12 N5 109.7(6) . .
N8 C12 C9 106.2(6) . .
N7 C13 N9 115.6(6) . .
O5 C14 N9 126.4(7) . .
O5 C14 N10 125.5(7) . .
N10 C14 N9 108.1(6) . .
N10 C15 N11 114.5(6) . .
O6 C16 N11 123.5(7) . .
O6 C16 N12 125.9(7) . .
N12 C16 N11 110.7(6) . .
N12 C17 N13 113.2(6) . .
O7 C18 N13 122.5(7) . .
O7 C18 N14 126.4(7) . .
N13 C18 N14 111.1(7) . .
N14 C19 N14 114.9(10) . 4_755
N14 C20 N15 113.6(8) . .
N14 C20 C22 103.0(6) . .
N15 C20 C22 101.8(7) . .
O8 C21 N16 123.7(9) . .
N15 C21 O8 123.5(8) . .
N15 C21 N16 112.6(8) . .
N13 C22 N16 113.0(7) . .
N13 C22 C20 102.5(6) . .
N16 C22 C20 101.8(6) . .
N17 C23 N16 113.2(7) . .
O9 C24 N17 125.6(8) . .
O9 C24 N18 124.7(7) . .
N17 C24 N18 109.5(6) . .
N11 C25 N18 114.6(7) . .
N11 C25 C26 102.5(6) . .
N18 C25 C26 104.0(6) . .
N12 C26 N17 111.5(6) . .
N12 C26 C25 103.7(6) . .
N17 C26 C25 102.6(5) . .
N19 C27 N18 113.6(6) . .
O10 C28 N19 123.7(7) . .
O10 C28 N20 127.0(7) . .
N20 C28 N19 109.3(6) . .
N20 C29 N6 111.9(6) . .
N9 C30 N20 113.8(6) . .
N9 C30 C31 103.7(6) . .
N20 C30 C31 104.3(6) . .
N10 C31 C30 102.8(6) . .
N19 C31 N10 114.9(6) . .
N19 C31 C30 104.8(6) . .
N15 C32 N15 119.4(14) . 4_755
C33 N21 C34 113.5(6) . .
C33 N21 C49 121.3(6) . .
C49 N21 C34 121.3(6) . .
C35 N22 C34 111.1(6) . .
C35 N22 C45 121.0(6) . .
C45 N22 C34 121.6(6) . .
C35 N23 C36 113.3(6) . .
C35 N23 C42 121.7(6) . .
C36 N23 C42 122.3(6) . .
C33 N24 C36 113.5(6) . .
C33 N24 C37 122.4(6) . .
C36 N24 C37 120.6(6) . .
C38 N25 C37 119.4(6) . .
C38 N25 C43 114.4(6) . .
C43 N25 C37 123.2(6) . .
C38 N26 C39 120.8(6) . .
C38 N26 C40 114.9(6) . .
C39 N26 C40 120.2(7) . .
C40 N27 C41 113.6(6) . .
C40 N27 C44 124.3(9) . .
C41 N27 C44 117.0(8) . .
C41 N28 C42 119.8(6) . .
C41 N28 C43 115.5(6) . .
C43 N28 C42 122.0(6) . .
C45 N29 C50 121.8(6) . .
C46 N29 C45 121.3(6) . .
C46 N29 C50 112.6(6) . .
C46 N30 C47 113.2(6) . .
C46 N30 C63 120.0(6) . .
C47 N30 C63 120.4(6) . .
C47 N31 C51 119.1(6) . .
C48 N31 C47 115.7(6) . .
C48 N31 C51 120.8(6) . .
C48 N32 C49 119.1(6) . .
C48 N32 C50 113.7(6) . .
C50 N32 C49 120.2(6) . .
C51 N33 C61 121.8(6) . .
C52 N33 C51 123.6(6) . .
C52 N33 C61 112.8(6) . .
C52 N34 C53 122.4(6) . .
C52 N34 C62 112.9(6) . .
C62 N34 C53 121.6(6) . .
C54 N35 C53 121.1(6) . .
C54 N35 C58 112.9(6) . .
C58 N35 C53 123.5(6) . .
C54 N36 C55 123.7(7) . .
C54 N36 C56 111.6(6) . .
C56 N36 C55 120.2(7) . .
C57 N37 C56 110.9(6) . .
C57 N37 C64 121.4(7) . .
C64 N37 C56 120.9(7) . .
C57 N38 C58 110.0(6) . .
C57 N38 C59 124.2(6) . .
C58 N38 C59 122.8(6) . .
C60 N39 C59 122.8(6) . .
C60 N39 C62 111.5(6) . .
C62 N39 C59 123.6(6) . .
C60 N40 C61 114.2(6) . .
C60 N40 C63 121.2(6) . .
C63 N40 C61 122.1(6) . .
O11 C33 N21 127.4(7) . .
O11 C33 N24 125.2(7) . .
N21 C33 N24 107.3(6) . .
N21 C34 C36 102.6(5) . .
N22 C34 N21 113.7(6) . .
N22 C34 C36 103.7(6) . .
O12 C35 N22 126.3(7) . .
O12 C35 N23 125.1(7) . .
N22 C35 N23 108.6(6) . .
N23 C36 N24 115.7(6) . .
N23 C36 C34 103.3(6) . .
N24 C36 C34 103.0(6) . .
N24 C37 N25 112.2(6) . .
O13 C38 N25 126.5(7) . .
O13 C38 N26 128.3(7) . .
N26 C38 N25 105.1(6) . .
N26 C39 N26 112.5(8) . 4_755
N26 C40 C43 100.9(6) . .
N27 C40 N26 113.2(7) . .
N27 C40 C43 104.9(6) . .
O14 C41 N27 128.0(7) . .
O14 C41 N28 127.8(7) . .
N28 C41 N27 104.2(6) . .
N23 C42 N28 112.8(6) . .
N25 C43 C40 104.4(6) . .
N28 C43 N25 114.9(7) . .
N28 C43 C40 101.4(6) . .
N27 C44 N27 110.2(10) . 4_755
N29 C45 N22 111.5(6) . .
O15 C46 N29 126.0(7) . .
O15 C46 N30 125.5(6) . .
N29 C46 N30 108.5(6) . .
N30 C47 N31 113.2(6) . .
N30 C47 C50 103.0(5) . .
N31 C47 C50 101.0(5) . .
O16 C48 N31 127.4(7) . .
O16 C48 N32 127.2(7) . .
N31 C48 N32 105.4(6) . .
N21 C49 N32 113.6(6) . .
N29 C50 C47 102.1(5) . .
N32 C50 N29 114.7(6) . .
N32 C50 C47 103.5(6) . .
N33 C51 N31 113.1(6) . .
O17 C52 N33 125.5(7) . .
O17 C52 N34 124.7(7) . .
N34 C52 N33 109.6(6) . .
N35 C53 N34 113.3(6) . .
O18 C54 N35 124.5(7) . .
O18 C54 N36 127.3(7) . .
N36 C54 N35 108.2(6) . .
N36 C55 N36 111.5(9) . 4_755
N36 C56 N37 114.2(6) . .
N36 C56 C58 104.2(6) . .
N37 C56 C58 103.6(6) . .
O19 C57 N37 125.8(7) . .
O19 C57 N38 122.3(7) . .
N37 C57 N38 111.8(7) . .
N35 C58 N38 115.0(6) . .
N35 C58 C56 103.0(6) . .
N38 C58 C56 103.3(6) . .
N39 C59 N38 113.1(6) . .
O20 C60 N39 122.4(7) . .
O20 C60 N40 128.8(7) . .
N40 C60 N39 108.8(6) . .
N33 C61 N40 115.3(6) . .
N33 C61 C62 102.7(6) . .
N40 C61 C62 101.0(5) . .
N34 C62 C61 102.1(5) . .
N39 C62 N34 114.6(6) . .
N39 C62 C61 104.4(6) . .
N40 C63 N30 113.2(6) . .
N37 C64 N37 113.0(9) 4_755 .

loop_
_geom_bond_atom_site_label_1
_geom_bond_atom_site_label_2
_geom_bond_distance
_geom_bond_site_symmetry_2
O1 C1 1.234(9) .
O2 C3 1.233(11) .
O3 C8 1.253(9) .
O4 C10 1.221(9) .
O5 C14 1.229(8) .
O6 C16 1.260(9) .
O7 C18 1.270(10) .
O8 C21 1.283(12) .
O9 C24 1.212(10) .
O10 C28 1.194(9) .
N1 C1 1.332(10) .
N1 C2 1.480(9) .
N1 C11 1.418(9) .
N2 C2 1.418(10) .
N2 C3 1.333(10) .
N2 C7 1.458(9) .
N3 C3 1.407(11) .
N3 C4 1.420(11) .
N3 C6 1.450(9) .
N4 C1 1.390(10) .
N4 C4 1.445(9) .
N4 C5 1.413(9) .
N5 C7 1.429(10) .
N5 C8 1.362(10) .
N5 C12 1.492(9) .
N6 C8 1.384(10) .
N6 C9 1.433(9) .
N6 C29 1.448(9) .
N7 C9 1.479(9) .
N7 C10 1.376(10) .
N7 C13 1.403(9) .
N8 C10 1.382(10) .
N8 C11 1.445(10) .
N8 C12 1.423(9) .
N9 C13 1.454(9) .
N9 C14 1.378(9) .
N9 C30 1.446(9) .
N10 C14 1.338(10) .
N10 C15 1.452(9) .
N10 C31 1.467(9) .
N11 C15 1.488(10) .
N11 C16 1.386(10) .
N11 C25 1.423(10) .
N12 C16 1.291(10) .
N12 C17 1.445(9) .
N12 C26 1.461(9) .
N13 C17 1.456(10) .
N13 C18 1.316(10) .
N13 C22 1.472(10) .
N14 C18 1.348(10) .
N14 C19 1.448(9) .
N14 C20 1.426(10) .
N15 C20 1.492(12) .
N15 C21 1.278(13) .
N15 C32 1.439(11) .
N16 C21 1.327(11) .
N16 C22 1.494(10) .
N16 C23 1.435(10) .
N17 C23 1.427(10) .
N17 C24 1.334(10) .
N17 C26 1.511(9) .
N18 C24 1.390(11) .
N18 C25 1.429(9) .
N18 C27 1.482(10) .
N19 C27 1.409(11) .
N19 C28 1.394(10) .
N19 C31 1.454(10) .
N20 C28 1.376(10) .
N20 C29 1.440(9) .
N20 C30 1.455(10) .
C2 C4 1.565(10) .
C5 N4 1.413(9) 4_755
C6 N3 1.450(9) 4_755
C9 C12 1.560(10) .
C19 N14 1.448(9) 4_755
C20 C22 1.555(11) .
C25 C26 1.547(10) .
C30 C31 1.527(11) .
C32 N15 1.439(11) 4_755
O11 C33 1.205(9) .
O12 C35 1.242(9) .
O13 C38 1.147(9) .
O14 C41 1.168(10) .
O15 C46 1.238(9) .
O16 C48 1.194(9) .
O17 C52 1.253(9) .
O18 C54 1.207(9) .
O19 C57 1.267(9) .
O20 C60 1.233(9) .
N21 C33 1.330(9) .
N21 C34 1.474(9) .
N21 C49 1.447(9) .
N22 C34 1.462(9) .
N22 C35 1.361(10) .
N22 C45 1.446(9) .
N23 C35 1.369(9) .
N23 C36 1.421(10) .
N23 C42 1.467(10) .
N24 C33 1.385(10) .
N24 C36 1.436(10) .
N24 C37 1.443(9) .
N25 C37 1.475(9) .
N25 C38 1.411(9) .
N25 C43 1.441(10) .
N26 C38 1.394(10) .
N26 C39 1.449(8) .
N26 C40 1.491(10) .
N27 C40 1.368(10) .
N27 C41 1.419(10) .
N27 C44 1.466(10) .
N28 C41 1.387(10) .
N28 C42 1.478(9) .
N28 C43 1.402(10) .
N29 C45 1.442(9) .
N29 C46 1.366(9) .
N29 C50 1.465(9) .
N30 C46 1.375(9) .
N30 C47 1.432(9) .
N30 C63 1.456(9) .
N31 C47 1.446(9) .
N31 C48 1.376(9) .
N31 C51 1.472(9) .
N32 C48 1.395(9) .
N32 C49 1.459(9) .
N32 C50 1.436(9) .
N33 C51 1.443(9) .
N33 C52 1.344(10) .
N33 C61 1.447(9) .
N34 C52 1.334(9) .
N34 C53 1.470(9) .
N34 C62 1.460(9) .
N35 C53 1.455(9) .
N35 C54 1.371(9) .
N35 C58 1.440(9) .
N36 C54 1.362(10) .
N36 C55 1.462(8) .
N36 C56 1.457(10) .
N37 C56 1.470(9) .
N37 C57 1.290(10) .
N37 C64 1.466(9) .
N38 C57 1.380(9) .
N38 C58 1.441(10) .
N38 C59 1.461(9) .
N39 C59 1.449(9) .
N39 C60 1.388(10) .
N39 C62 1.414(9) .
N40 C60 1.311(10) .
N40 C61 1.454(9) .
N40 C63 1.441(9) .
C34 C36 1.543(10) .
C39 N26 1.449(8) 4_755
C40 C43 1.584(10) .
C44 N27 1.467(10) 4_755
C47 C50 1.592(10) .
C55 N36 1.462(8) 4_755
C56 C58 1.532(9) .
C61 C62 1.565(10) .
C64 N37 1.466(9) 4_755

loop_
_twin_individual_id
_twin_individual_mass_fraction_refined
1 0.508(3)
2 0.492(3)
